data_2208356
loop_
_publ_author_name
'Moncol, Jan'
'P\'u\<cekov\'a, Zuzana'
'Lis, Tadeusz'
'Valigura, Du\<san'

_publ_section_title
;An enriched hydrogen-bond system in
 <i>trans</i>-diaquabis(<i>N</i>,<i>N</i>-diethylnicotinamide-\k<i>N</i>)bis(3-methoxysalicylato-\k<i>O</i>)copper(II)
 dihydrate
;
_journal_coeditor_code HK6082
_journal_issue 3
_journal_name_full 'Acta Crystallographica Section E'
_journal_page_first m448
_journal_page_last m450
_journal_paper_doi 10.1107/S1600536806003497
_journal_volume 62
_journal_year 2006
_chemical_formula_iupac '[Cu (C8 H7 O4)2 (C10 H14 N2 O)2 (H2 O)2], 2H2 O'
_chemical_formula_moiety 'C36 H46 Cu N4 O12, 2H2 O'
_chemical_formula_sum 'C36 H50 Cu N4 O14'
_chemical_formula_weight 826.35
_chemical_name_systematic
;
trans-diaquabis(N,N-diethylnicotinamide-\kN)bis(3-methoxysalicylato-
\kO)copper(II) dihydrate
;
_space_group_IT_number 14
_symmetry_cell_setting monoclinic
_symmetry_space_group_name_Hall '-P 2ybc'
_symmetry_space_group_name_H-M 'P 1 21/c 1'
_atom_sites_solution_hydrogens geom
_atom_sites_solution_primary direct
_atom_sites_solution_secondary difmap
_audit_creation_method SHELXL-97
_cell_angle_alpha 90.00
_cell_angle_beta 96.63(3)
_cell_angle_gamma 90.00
_cell_formula_units_Z 2
_cell_length_a 8.544(2)
_cell_length_b 12.558(3)
_cell_length_c 18.617(5)
_cell_measurement_reflns_used 6589
_cell_measurement_temperature 100(2)
_cell_measurement_theta_max 32.00
_cell_measurement_theta_min 2.90
_cell_volume 1984.2(9)
_computing_cell_refinement 'CrysAlis RED (Oxford Diffraction, 2003)'
_computing_data_collection 'CrysAlis CCD (Oxford Diffraction, 2003)'
_computing_data_reduction 'CrysAlis RED'
_computing_molecular_graphics 'XP in SHELXTL (Sheldrick, 1998)'
_computing_publication_material 'enCIFer (Allen <i>et al.</i>,  2004)'
_computing_structure_refinement 'SHELXL97 (Sheldrick, 1997)'
_computing_structure_solution 'SIR97 (Altomare <i>et al.</i>,  1999)'
_diffrn_ambient_temperature 100(2)
_diffrn_measured_fraction_theta_full 0.992
_diffrn_measured_fraction_theta_max 0.954
_diffrn_measurement_device_type 'Kuma KM-4 CCD'
_diffrn_measurement_method \w
_diffrn_radiation_monochromator graphite
_diffrn_radiation_source 'fine-focus sealed tube'
_diffrn_radiation_type MoK\a
_diffrn_radiation_wavelength 0.71069
_diffrn_reflns_av_R_equivalents 0.0287
_diffrn_reflns_av_sigmaI/netI 0.0248
_diffrn_reflns_limit_h_max 12
_diffrn_reflns_limit_h_min -12
_diffrn_reflns_limit_k_max 17
_diffrn_reflns_limit_k_min -18
_diffrn_reflns_limit_l_max 27
_diffrn_reflns_limit_l_min -23
_diffrn_reflns_number 25778
_diffrn_reflns_theta_full 28.00
_diffrn_reflns_theta_max 32.00
_diffrn_reflns_theta_min 2.90
_exptl_absorpt_coefficient_mu 0.621
_exptl_absorpt_correction_T_max 0.867
_exptl_absorpt_correction_T_min 0.756
_exptl_absorpt_correction_type analytical
_exptl_absorpt_process_details
;
[CrysAlis RED (Oxford Diffraction, 2003); analytical numeric
absorption using a multifaceted crystal model based on expressions
derived by Clark & Reid (1995)]
;
_exptl_crystal_colour green
_exptl_crystal_density_diffrn 1.383
_exptl_crystal_density_method 'not measured'
_exptl_crystal_description block
_exptl_crystal_F_000 870
_exptl_crystal_size_max 0.50
_exptl_crystal_size_mid 0.45
_exptl_crystal_size_min 0.25
_refine_diff_density_max 0.45
_refine_diff_density_min -0.44
_refine_ls_extinction_method none
_refine_ls_goodness_of_fit_ref 1.063
_refine_ls_hydrogen_treatment constr
_refine_ls_matrix_type full
_refine_ls_number_parameters 266
_refine_ls_number_reflns 6589
_refine_ls_number_restraints 4
_refine_ls_restrained_S_all 1.063
_refine_ls_R_factor_all 0.0418
_refine_ls_R_factor_gt 0.0318
_refine_ls_shift/su_max 0.001
_refine_ls_shift/su_mean 0.000
_refine_ls_structure_factor_coef Fsqd
_refine_ls_weighting_details 'calc w=1/[\s^2^(Fo^2^)+(0.0476P)^2^+0.2889P] where P=(Fo^2^+2Fc^2^)/3'
_refine_ls_weighting_scheme calc
_refine_ls_wR_factor_gt 0.0801
_refine_ls_wR_factor_ref 0.0833
_reflns_number_gt 5512
_reflns_number_total 6589
_reflns_threshold_expression I>2\s(I)
_cod_data_source_file hk6082.cif
_cod_data_source_block I
_cod_original_sg_symbol_H-M 'P 21/c'
_cod_database_code 2208356
_cod_database_fobs_code 2208356

loop_
_symmetry_equiv_pos_as_xyz
'x, y, z'
'-x, y+1/2, -z+1/2'
'-x, -y, -z'
'x, -y-1/2, z-1/2'

loop_
_atom_site_label
_atom_site_fract_x
_atom_site_fract_y
_atom_site_fract_z
_atom_site_U_iso_or_equiv
_atom_site_adp_type
_atom_site_calc_flag
_atom_site_refinement_flags
_atom_site_occupancy
_atom_site_type_symbol
Cu 0.5000 0.5000 0.5000 0.01137(5) Uani d S 1 Cu
N1 0.70338(10) 0.46224(7) 0.46060(5) 0.01286(16) Uani d . 1 N
N2 0.94634(11) 0.52028(7) 0.24966(5) 0.01520(17) Uani d . 1 N
O1 0.57507(10) 0.68449(7) 0.51793(4) 0.01828(16) Uani d D 1 O
O2 0.93197(11) 0.66227(7) 0.32395(5) 0.02313(18) Uani d . 1 O
O3 0.59178(9) 0.45253(6) 0.59738(4) 0.01481(15) Uani d . 1 O
O4 0.65300(9) 0.60427(6) 0.65802(4) 0.01702(15) Uani d . 1 O
O5 0.66133(10) 0.60707(6) 0.79614(4) 0.01911(16) Uani d . 1 O
H5O 0.6715 0.6321 0.7551 0.029 Uiso calc R 1 H
O6 0.65414(13) 0.50494(7) 0.91706(4) 0.02557(19) Uani d . 1 O
O7 0.79306(11) 0.77906(7) 0.43201(4) 0.02312(17) Uani d D 1 O
C1 0.74880(12) 0.51653(8) 0.40444(5) 0.01328(18) Uani d . 1 C
H1 0.6837 0.5728 0.3842 0.016 Uiso calc R 1 H
C2 0.88712(12) 0.49394(8) 0.37463(5) 0.01353(18) Uani d . 1 C
C3 0.98538(12) 0.41374(9) 0.40588(6) 0.0167(2) Uani d . 1 C
H3 1.0816 0.3973 0.3874 0.020 Uiso calc R 1 H
C4 0.93941(13) 0.35826(9) 0.46475(6) 0.0172(2) Uani d . 1 C
H4 1.0043 0.3035 0.4873 0.021 Uiso calc R 1 H
C5 0.79758(12) 0.38394(8) 0.49008(5) 0.01505(19) Uani d . 1 C
H5 0.7658 0.3449 0.5296 0.018 Uiso calc R 1 H
C6 0.92479(12) 0.56456(9) 0.31359(6) 0.01568(19) Uani d . 1 C
C7 0.93502(13) 0.40540(9) 0.23276(6) 0.0171(2) Uani d . 1 C
H7A 0.9000 0.3672 0.2746 0.021 Uiso calc R 1 H
H7B 1.0410 0.3785 0.2256 0.021 Uiso calc R 1 H
C8 0.82195(16) 0.38018(11) 0.16572(7) 0.0266(3) Uani d . 1 C
H8A 0.8574 0.4161 0.1237 0.040 Uiso calc R 1 H
H8B 0.7161 0.4051 0.1727 0.040 Uiso calc R 1 H
H8C 0.8195 0.3031 0.1575 0.040 Uiso calc R 1 H
C9 0.98400(13) 0.59287(9) 0.19166(6) 0.0180(2) Uani d . 1 C
H9A 1.0315 0.5513 0.1545 0.022 Uiso calc R 1 H
H9B 1.0629 0.6457 0.2122 0.022 Uiso calc R 1 H
C10 0.83909(15) 0.65151(10) 0.15591(7) 0.0238(2) Uani d . 1 C
H10A 0.7998 0.7001 0.1909 0.036 Uiso calc R 1 H
H10B 0.7568 0.5998 0.1394 0.036 Uiso calc R 1 H
H10C 0.8675 0.6923 0.1144 0.036 Uiso calc R 1 H
C11 0.62135(11) 0.50574(8) 0.65522(5) 0.01219(17) Uani d . 1 C
C12 0.61692(12) 0.44615(8) 0.72463(5) 0.01292(18) Uani d . 1 C
C13 0.63680(12) 0.50052(8) 0.79072(5) 0.01352(18) Uani d . 1 C
C14 0.63381(13) 0.44306(9) 0.85578(5) 0.0171(2) Uani d . 1 C
C15 0.61463(13) 0.33388(10) 0.85468(6) 0.0191(2) Uani d . 1 C
H15 0.6142 0.2956 0.8987 0.023 Uiso calc R 1 H
C16 0.59583(13) 0.27978(9) 0.78838(6) 0.0193(2) Uani d . 1 C
H16 0.5840 0.2046 0.7876 0.023 Uiso calc R 1 H
C17 0.59440(13) 0.33508(9) 0.72417(6) 0.0167(2) Uani d . 1 C
H17 0.5781 0.2980 0.6795 0.020 Uiso calc R 1 H
C18 0.6855(2) 0.44968(14) 0.98416(7) 0.0422(4) Uani d . 1 C
H18A 0.7795 0.4052 0.9832 0.063 Uiso calc R 1 H
H18B 0.5951 0.4046 0.9916 0.063 Uiso calc R 1 H
H18C 0.7035 0.5013 1.0237 0.063 Uiso calc R 1 H
H1O 0.643(2) 0.7120(16) 0.4944(10) 0.063 Uiso d D 1 H
H2O 0.616(2) 0.6757(18) 0.5607(4) 0.063 Uiso d D 1 H
H3O 0.827(3) 0.7446(15) 0.3986(8) 0.063 Uiso d D 1 H
H4O 0.751(2) 0.8335(11) 0.4121(11) 0.063 Uiso d D 1 H

loop_
_atom_site_aniso_label
_atom_site_aniso_U_11
_atom_site_aniso_U_22
_atom_site_aniso_U_33
_atom_site_aniso_U_12
_atom_site_aniso_U_13
_atom_site_aniso_U_23
Cu 0.01209(8) 0.01458(9) 0.00763(8) 0.00138(6) 0.00192(5) -0.00010(6)
N1 0.0150(4) 0.0136(4) 0.0102(4) 0.0009(3) 0.0020(3) -0.0008(3)
N2 0.0165(4) 0.0162(4) 0.0136(4) 0.0009(3) 0.0050(3) 0.0024(3)
O1 0.0219(4) 0.0193(4) 0.0135(3) -0.0009(3) 0.0015(3) 0.0002(3)
O2 0.0316(5) 0.0160(4) 0.0237(4) -0.0029(3) 0.0117(3) -0.0019(3)
O3 0.0172(4) 0.0175(4) 0.0096(3) 0.0029(3) 0.0007(3) -0.0013(3)
O4 0.0224(4) 0.0164(4) 0.0124(3) -0.0014(3) 0.0024(3) 0.0016(3)
O5 0.0304(4) 0.0154(4) 0.0110(3) -0.0011(3) -0.0002(3) -0.0003(3)
O6 0.0426(5) 0.0260(5) 0.0077(3) 0.0000(4) 0.0009(3) 0.0005(3)
O7 0.0315(5) 0.0211(4) 0.0171(4) 0.0057(3) 0.0043(3) 0.0039(3)
C1 0.0138(4) 0.0148(5) 0.0113(4) 0.0003(3) 0.0016(3) -0.0003(3)
C2 0.0142(4) 0.0151(5) 0.0116(4) -0.0012(3) 0.0030(3) -0.0008(4)
C3 0.0147(5) 0.0198(5) 0.0159(4) 0.0027(4) 0.0031(4) -0.0014(4)
C4 0.0181(5) 0.0187(5) 0.0144(4) 0.0050(4) 0.0009(4) 0.0000(4)
C5 0.0188(5) 0.0157(5) 0.0108(4) 0.0025(4) 0.0020(3) 0.0008(4)
C6 0.0145(5) 0.0170(5) 0.0162(4) -0.0004(3) 0.0047(3) 0.0009(4)
C7 0.0220(5) 0.0151(5) 0.0142(4) 0.0028(4) 0.0022(4) 0.0003(4)
C8 0.0347(7) 0.0227(6) 0.0206(5) -0.0028(5) -0.0045(5) 0.0013(5)
C9 0.0185(5) 0.0190(5) 0.0175(5) 0.0000(4) 0.0068(4) 0.0053(4)
C10 0.0261(6) 0.0210(6) 0.0241(6) 0.0031(4) 0.0023(4) 0.0082(5)
C11 0.0091(4) 0.0178(5) 0.0097(4) 0.0014(3) 0.0012(3) 0.0005(4)
C12 0.0115(4) 0.0166(5) 0.0106(4) -0.0001(3) 0.0006(3) 0.0013(4)
C13 0.0136(4) 0.0160(5) 0.0107(4) -0.0006(3) 0.0004(3) 0.0004(4)
C14 0.0178(5) 0.0237(6) 0.0095(4) -0.0001(4) 0.0011(3) 0.0007(4)
C15 0.0189(5) 0.0240(6) 0.0144(5) -0.0029(4) 0.0017(4) 0.0063(4)
C16 0.0211(5) 0.0167(5) 0.0197(5) -0.0046(4) 0.0006(4) 0.0036(4)
C17 0.0178(5) 0.0173(5) 0.0146(4) -0.0022(4) 0.0003(4) -0.0009(4)
C18 0.0763(12) 0.0393(9) 0.0092(5) 0.0070(8) -0.0021(6) 0.0033(5)

loop_
_atom_type_symbol
_atom_type_description
_atom_type_scat_dispersion_real
_atom_type_scat_dispersion_imag
_atom_type_scat_source
C C 0.0033 0.0016 'International Tables Vol C Tables 4.2.6.8 and 6.1.1.4'
H H 0.0000 0.0000 'International Tables Vol C Tables 4.2.6.8 and 6.1.1.4'
N N 0.0061 0.0033 'International Tables Vol C Tables 4.2.6.8 and 6.1.1.4'
O O 0.0106 0.0060 'International Tables Vol C Tables 4.2.6.8 and 6.1.1.4'
Cu Cu 0.3201 1.2651 'International Tables Vol C Tables 4.2.6.8 and 6.1.1.4'

loop_
_geom_angle_atom_site_label_1
_geom_angle_atom_site_label_2
_geom_angle_atom_site_label_3
_geom_angle_site_symmetry_1
_geom_angle_site_symmetry_3
_geom_angle
_geom_angle_publ_flag
O3 Cu O3 3_666 . 180.0000(10) ?
O3 Cu N1 3_666 . 90.26(4) ?
O3 Cu N1 . . 89.74(4) yes
O3 Cu N1 3_666 3_666 89.74(4) ?
O3 Cu N1 . 3_666 90.26(4) ?
N1 Cu N1 . 3_666 180.0 ?
O3 Cu O1 3_666 . 84.76(3) ?
O3 Cu O1 . . 95.24(3) yes
N1 Cu O1 . . 92.84(3) yes
N1 Cu O1 3_666 . 87.16(3) ?
O3 Cu O1 3_666 3_666 95.24(3) ?
O3 Cu O1 . 3_666 84.76(3) ?
N1 Cu O1 . 3_666 87.16(3) ?
N1 Cu O1 3_666 3_666 92.84(3) ?
O1 Cu O1 . 3_666 180.0 ?
C1 N1 C5 . . 118.38(9) ?
C1 N1 Cu . . 120.13(7) ?
C5 N1 Cu . . 121.49(7) ?
C6 N2 C9 . . 117.08(9) ?
C6 N2 C7 . . 125.43(9) ?
C9 N2 C7 . . 117.48(9) ?
Cu O1 H1O . . 120.7(15) ?
Cu O1 H2O . . 94.5(16) ?
H1O O1 H2O . . 108(2) ?
C11 O3 Cu . . 129.60(7) ?
C13 O5 H5O . . 109.5 ?
C14 O6 C18 . . 116.40(10) ?
H3O O7 H4O . . 105(2) ?
N1 C1 C2 . . 122.83(10) ?
N1 C1 H1 . . 118.6 ?
C2 C1 H1 . . 118.6 ?
C1 C2 C3 . . 118.61(9) ?
C1 C2 C6 . . 116.51(9) ?
C3 C2 C6 . . 124.72(9) ?
C4 C3 C2 . . 118.60(10) ?
C4 C3 H3 . . 120.7 ?
C2 C3 H3 . . 120.7 ?
C5 C4 C3 . . 119.18(10) ?
C5 C4 H4 . . 120.4 ?
C3 C4 H4 . . 120.4 ?
N1 C5 C4 . . 122.36(10) ?
N1 C5 H5 . . 118.8 ?
C4 C5 H5 . . 118.8 ?
O2 C6 N2 . . 122.42(10) ?
O2 C6 C2 . . 118.40(9) ?
N2 C6 C2 . . 119.16(10) ?
N2 C7 C8 . . 113.45(9) ?
N2 C7 H7A . . 108.9 ?
C8 C7 H7A . . 108.9 ?
N2 C7 H7B . . 108.9 ?
C8 C7 H7B . . 108.9 ?
H7A C7 H7B . . 107.7 ?
C7 C8 H8A . . 109.5 ?
C7 C8 H8B . . 109.5 ?
H8A C8 H8B . . 109.5 ?
C7 C8 H8C . . 109.5 ?
H8A C8 H8C . . 109.5 ?
H8B C8 H8C . . 109.5 ?
N2 C9 C10 . . 112.49(9) ?
N2 C9 H9A . . 109.1 ?
C10 C9 H9A . . 109.1 ?
N2 C9 H9B . . 109.1 ?
C10 C9 H9B . . 109.1 ?
H9A C9 H9B . . 107.8 ?
C9 C10 H10A . . 109.5 ?
C9 C10 H10B . . 109.5 ?
H10A C10 H10B . . 109.5 ?
C9 C10 H10C . . 109.5 ?
H10A C10 H10C . . 109.5 ?
H10B C10 H10C . . 109.5 ?
O4 C11 O3 . . 124.80(9) ?
O4 C11 C12 . . 118.64(9) ?
O3 C11 C12 . . 116.56(9) ?
C13 C12 C17 . . 119.40(9) ?
C13 C12 C11 . . 120.13(9) ?
C17 C12 C11 . . 120.46(9) ?
O5 C13 C12 . . 123.25(9) ?
O5 C13 C14 . . 117.27(9) ?
C12 C13 C14 . . 119.47(10) ?
O6 C14 C15 . . 125.24(10) ?
O6 C14 C13 . . 114.19(10) ?
C15 C14 C13 . . 120.56(10) ?
C14 C15 C16 . . 119.71(10) ?
C14 C15 H15 . . 120.1 ?
C16 C15 H15 . . 120.1 ?
C17 C16 C15 . . 120.47(11) ?
C17 C16 H16 . . 119.8 ?
C15 C16 H16 . . 119.8 ?
C16 C17 C12 . . 120.35(10) ?
C16 C17 H17 . . 119.8 ?
C12 C17 H17 . . 119.8 ?
O6 C18 H18A . . 109.5 ?
O6 C18 H18B . . 109.5 ?
H18A C18 H18B . . 109.5 ?
O6 C18 H18C . . 109.5 ?
H18A C18 H18C . . 109.5 ?
H18B C18 H18C . . 109.5 ?

loop_
_geom_bond_atom_site_label_1
_geom_bond_atom_site_label_2
_geom_bond_site_symmetry_2
_geom_bond_distance
_geom_bond_publ_flag
Cu O3 3_666 1.9821(9) ?
Cu O3 . 1.9821(9) yes
Cu N1 . 2.0191(10) yes
Cu N1 3_666 2.0191(10) ?
Cu O1 . 2.4169(10) yes
Cu O1 3_666 2.4169(10) ?
N1 C1 . 1.3425(13) ?
N1 C5 . 1.3468(14) ?
N2 C6 . 1.3455(14) ?
N2 C9 . 1.4768(14) ?
N2 C7 . 1.4774(14) ?
O1 H1O . 0.840(10) ?
O1 H2O . 0.840(10) ?
O2 C6 . 1.2425(14) ?
O3 C11 . 1.2677(13) ?
O4 C11 . 1.2664(13) ?
O5 C13 . 1.3564(13) ?
O5 H5O . 0.8400 ?
O6 C14 . 1.3747(14) ?
O6 C18 . 1.4271(15) ?
O7 H3O . 0.84(2) ?
O7 H4O . 0.840(10) ?
C1 C2 . 1.3916(14) ?
C1 H1 . 0.9500 ?
C2 C3 . 1.3946(15) ?
C2 C6 . 1.5052(15) ?
C3 C4 . 1.3930(15) ?
C3 H3 . 0.9500 ?
C4 C5 . 1.3881(15) ?
C4 H4 . 0.9500 ?
C5 H5 . 0.9500 ?
C7 C8 . 1.5207(17) ?
C7 H7A . 0.9900 ?
C7 H7B . 0.9900 ?
C8 H8A . 0.9800 ?
C8 H8B . 0.9800 ?
C8 H8C . 0.9800 ?
C9 C10 . 1.5257(17) ?
C9 H9A . 0.9900 ?
C9 H9B . 0.9900 ?
C10 H10A . 0.9800 ?
C10 H10B . 0.9800 ?
C10 H10C . 0.9800 ?
C11 C12 . 1.4975(14) ?
C12 C13 . 1.4003(14) ?
C12 C17 . 1.4080(16) ?
C13 C14 . 1.4125(14) ?
C14 C15 . 1.3807(17) ?
C15 C16 . 1.4019(16) ?
C15 H15 . 0.9500 ?
C16 C17 . 1.3812(15) ?
C16 H16 . 0.9500 ?
C17 H17 . 0.9500 ?
C18 H18A . 0.9800 ?
C18 H18B . 0.9800 ?
C18 H18C . 0.9800 ?

loop_
_geom_hbond_atom_site_label_D
_geom_hbond_atom_site_label_H
_geom_hbond_atom_site_label_A
_geom_hbond_site_symmetry_A
_geom_hbond_distance_DH
_geom_hbond_distance_HA
_geom_hbond_distance_DA
_geom_hbond_angle_DHA
O5 H5O O4 . 0.84 1.83 2.5640(10) 145
O1 H2O O4 . 0.840(10) 2.01(2) 2.8030(10) 157(2)
O1 H1O O7 . 0.840(10) 2.01(2) 2.8510(10) 176(2)
O7 H3O O2 . 0.84(2) 2.020(10) 2.8560(10) 174(2)
O7 H4O O6 4_575 0.840(10) 2.200(10) 2.9610(10) 151(2)
O7 H4O O5 4_575 0.840(10) 2.33(2) 3.0090(10) 139(2)
C3 H3 O4 3_766 0.95 2.51 3.444(2) 167
C4 H4 O7 3_766 0.95 2.39 3.298(2) 159

loop_
_geom_torsion_atom_site_label_1
_geom_torsion_atom_site_label_2
_geom_torsion_atom_site_label_3
_geom_torsion_atom_site_label_4
_geom_torsion_site_symmetry_1
_geom_torsion
_geom_torsion_publ_flag
O3 Cu N1 C1 3_666 30.14(8) ?
O3 Cu N1 C1 . -149.86(8) ?
O1 Cu N1 C1 . -54.63(8) ?
O1 Cu N1 C1 3_666 125.37(8) ?
O3 Cu N1 C5 3_666 -150.83(8) ?
O3 Cu N1 C5 . 29.17(8) ?
O1 Cu N1 C5 . 124.40(8) ?
O1 Cu N1 C5 3_666 -55.60(8) ?
N1 Cu O3 C11 . 116.17(9) ?
N1 Cu O3 C11 3_666 -63.83(9) ?
O1 Cu O3 C11 . 23.34(9) ?
O1 Cu O3 C11 3_666 -156.66(9) ?
C5 N1 C1 C2 . 1.30(15) ?
Cu N1 C1 C2 . -179.64(8) ?
N1 C1 C2 C3 . -2.13(16) ?
N1 C1 C2 C6 . -177.80(9) ?
C1 C2 C3 C4 . 1.22(15) ?
C6 C2 C3 C4 . 176.51(10) ?
C2 C3 C4 C5 . 0.37(16) ?
C1 N1 C5 C4 . 0.42(15) ?
Cu N1 C5 C4 . -178.63(8) ?
C3 C4 C5 N1 . -1.25(16) ?
C9 N2 C6 O2 . 1.71(16) ?
C7 N2 C6 O2 . -178.12(10) yes
C9 N2 C6 C2 . -179.64(9) ?
C7 N2 C6 C2 . 0.53(16) ?
C1 C2 C6 O2 . 55.43(14) yes
C3 C2 C6 O2 . -119.95(12) yes
C1 C2 C6 N2 . -123.27(11) ?
C3 C2 C6 N2 . 61.34(15) ?
C6 N2 C7 C8 . 126.30(12) yes
C9 N2 C7 C8 . -53.54(13) yes
C6 N2 C9 C10 . -77.73(13) ?
C7 N2 C9 C10 . 102.11(12) ?
Cu O3 C11 O4 . -27.76(14) ?
Cu O3 C11 C12 . 151.87(7) ?
O4 C11 C12 C13 . 4.33(14) ?
O3 C11 C12 C13 . -175.33(9) ?
O4 C11 C12 C17 . -175.03(9) ?
O3 C11 C12 C17 . 5.32(14) ?
C17 C12 C13 O5 . 179.04(10) ?
C11 C12 C13 O5 . -0.32(15) ?
C17 C12 C13 C14 . -0.05(15) ?
C11 C12 C13 C14 . -179.41(9) ?
C18 O6 C14 C15 . 11.68(18) ?
C18 O6 C14 C13 . -167.14(12) yes
O5 C13 C14 O6 . 1.03(14) ?
C12 C13 C14 O6 . -179.83(10) ?
O5 C13 C14 C15 . -177.85(10) ?
C12 C13 C14 C15 . 1.29(16) ?
O6 C14 C15 C16 . -179.62(11) ?
C13 C14 C15 C16 . -0.87(17) ?
C14 C15 C16 C17 . -0.82(17) ?
C15 C16 C17 C12 . 2.06(17) ?
C13 C12 C17 C16 . -1.62(16) ?
C11 C12 C17 C16 . 177.74(10) ?
